data_9004552
loop_
_publ_author_name
'Burns, P. C.'
'Hill, F. C.'

_publ_section_title
;
 Implications of the synthesis and structure of the Sr analogue
 of curite
;
_journal_name_full 'The Canadian Mineralogist'
_journal_page_first 175
_journal_page_last 181
_journal_paper_doi 10.2113/gscanmin.38.1.175
_journal_volume 38
_journal_year 2000
_chemical_formula_sum 'H5 O16 Sr2 U4'
_chemical_name_mineral Curite
_space_group_IT_number 62
_symmetry_space_group_name_Hall '-P 2c 2n'
_symmetry_space_group_name_H-M 'P n a m'
_cell_angle_alpha 90
_cell_angle_beta 90
_cell_angle_gamma 90
_cell_formula_units_Z 4
_cell_length_a 12.3143
_cell_length_b 12.9609
_cell_length_c 8.4053
_cell_volume 1341.523
_database_code_amcsd 0005644
_exptl_crystal_density_diffrn 6.874
_cod_original_formula_sum 'U4 Sr2 O16 H5'
_cod_database_code 9004552

loop_
_space_group_symop_operation_xyz
x,y,z
x,y,1/2-z
-x,-y,1/2+z
1/2-x,1/2+y,1/2+z
1/2+x,1/2-y,1/2-z
1/2+x,1/2-y,z
1/2-x,1/2+y,-z
-x,-y,-z

loop_
_atom_site_aniso_label
_atom_site_aniso_U_11
_atom_site_aniso_U_22
_atom_site_aniso_U_33
_atom_site_aniso_U_12
_atom_site_aniso_U_13
_atom_site_aniso_U_23
U1 0.01500 0.00820 0.00740 0.00180 0.00000 0.00000
U2 0.01380 0.00640 0.00530 0.00030 0.00000 0.00000
U3 0.01170 0.00760 0.00620 -0.00020 -0.00080 -0.00120
Sr1 0.01690 0.01570 0.01290 -0.00500 0.00000 0.00000
Sr2 0.01250 0.01650 0.01240 -0.00190 0.00000 0.00000
O1 1.00000 0.00000 0.00000 0.00000 0.00000 0.00000
O2 8.00000 0.00000 0.00000 0.00000 0.00000 0.00000
Wat3 9.00000 0.00000 0.00000 0.00000 0.00000 0.00000
O4 5.00000 0.00000 0.00000 0.00000 0.00000 0.00000
O5 7.00000 0.00000 0.00000 0.00000 0.00000 0.00000
O6 5.00000 0.00000 0.00000 0.00000 0.00000 0.00000
O7 3.00000 0.00000 0.00000 0.00000 0.00000 0.00000
O8 3.00000 0.00000 0.00000 0.00000 0.00000 0.00000
O9 3.00000 0.00000 0.00000 0.00000 0.00000 0.00000
O11 7.00000 0.00000 0.00000 0.00000 0.00000 0.00000
O-H12 1.00000 0.00000 0.00000 0.00000 0.00000 0.00000

loop_
_atom_site_label
_atom_site_fract_x
_atom_site_fract_y
_atom_site_fract_z
_atom_site_U_iso_or_equiv
_atom_site_type_symbol
_atom_site_attached_hydrogens
U1 0.21316 0.08052 0.25000 ? U 0
U2 0.19875 0.06928 0.75000 ? U 0
U3 0.30511 0.28911 -0.01208 ? U 0
Sr1 0.05440 0.33630 0.25000 ? Sr 0
Sr2 0.01610 0.36490 0.75000 ? Sr 0
O1 0.23180 0.12660 0.00400 0.01500 O 0
O2 0.17000 0.34450 -0.03200 0.01700 O 0
Wat3 0.00000 0.50000 0.00000 0.02600 O 2
O4 0.05900 0.73510 -0.01600 0.01700 O 0
O5 0.07000 0.12200 0.25000 0.01600 O 0
O6 0.25900 0.25400 0.25000 0.01400 O 0
O7 0.35500 0.03900 0.25000 0.02000 O 0
O8 0.17300 0.49700 0.25000 0.03300 O 0
O9 0.19600 0.71300 0.25000 0.02000 O 0
O-H10 0.15000 0.91100 0.25000 0.01700 O 1
O11 0.42900 0.63800 0.25000 0.01300 O 0
O-H12 0.37800 0.44180 0.07900 0.02000 O 1

loop_
_cod_changelog_entry_id
_cod_changelog_entry_author
_cod_changelog_entry_date
_cod_changelog_entry_text
1
;cod-tools version 3.8.0
Id: cif_guess_AMCSD_atom_types 9574 2023-05-10 09:00:05Z saulius
;
2023-05-10T18:49:16+03:00
;Derived atom types and hydrogen counts
from atom names that follow the AMCSD naming convention
(Wat == water, O-H == hydroxyl).
;
2
;cod-tools version 3.10.1
Id: cif_fix_AMCSD_aniso_labels 10200 2024-08-01 14:09:44Z saulius
;
2024-08-02T12:20:37+03:00
;Changed the following '_atom_site_aniso_label' values:
'OH12' -> 'O-H12'
;

loop_
_cod_related_entry_id
_cod_related_entry_database
_cod_related_entry_code
1 AMCSD 0005644
